data_7245619
loop_
_publ_author_name
'Zhang, Yuyang'
'Chen, Fuqiang'
'Zheng, Jie'
'Song, Zhongming'
'Wang, Yanping'
'Mao, Yueyuan'
'Tang, Jing'
'Guo, Jiahao'
'Wang, Xuchun'

_publ_section_title
;
 Aggregate emission behaviors and reversible mechanofluorochromic
 properties of \a-cyanostilbene functionalized indolo[3,2-b]carbazole
 derivatives
;
_journal_name_full CrystEngComm
_journal_paper_doi 10.1039/D2CE01015A
_journal_year 2022
_chemical_formula_moiety 'C39 H34 F3 N2'
_chemical_formula_sum 'C39 H34 F3 N2'
_chemical_formula_weight 587.68
_space_group_crystal_system triclinic
_space_group_IT_number 2
_space_group_name_Hall '-P 1'
_space_group_name_H-M_alt 'P -1'
_atom_sites_solution_hydrogens geom
_audit_creation_date 2022-03-11
_audit_creation_method
;
Olex2 1.5
(compiled 2021.10.07 svn.r9718050b for OlexSys, GUI svn.r6410)
;
_audit_update_record
;
2022-03-11 deposited with the CCDC.	2022-09-15 downloaded from the CCDC.
;
_cell_angle_alpha 101.9360(10)
_cell_angle_beta 104.1170(10)
_cell_angle_gamma 101.9760(10)
_cell_formula_units_Z 2
_cell_length_a 10.0055(2)
_cell_length_b 13.0597(3)
_cell_length_c 14.2217(3)
_cell_measurement_reflns_used 4728
_cell_measurement_temperature 150(2)
_cell_measurement_theta_max 74.47
_cell_measurement_theta_min 3.33
_cell_volume 1696.84(6)
_computing_cell_refinement 'SAINT V8.40A (Bruker, 2019)'
_computing_data_reduction 'SAINT V8.40A (Bruker, 2019)'
_computing_molecular_graphics 'Olex2 1.5 (Dolomanov et al., 2009)'
_computing_publication_material 'Olex2 1.5 (Dolomanov et al., 2009)'
_computing_structure_refinement 'XL  (Sheldrick, 2008)'
_computing_structure_solution 'SHELXS-97 (Sheldrick, 1990)'
_diffrn_ambient_temperature 150.00
_diffrn_measured_fraction_theta_full 0.988
_diffrn_measured_fraction_theta_max 0.972
_diffrn_measurement_device_type 'CCD area detector'
_diffrn_measurement_method 'phi and omega scans'
_diffrn_radiation_monochromator graphite
_diffrn_radiation_type CuK\a
_diffrn_radiation_wavelength 1.54178
_diffrn_reflns_av_R_equivalents 0.0342
_diffrn_reflns_av_unetI/netI 0.0543
_diffrn_reflns_Laue_measured_fraction_full 0.988
_diffrn_reflns_Laue_measured_fraction_max 0.972
_diffrn_reflns_limit_h_max 11
_diffrn_reflns_limit_h_min -12
_diffrn_reflns_limit_k_max 15
_diffrn_reflns_limit_k_min -16
_diffrn_reflns_limit_l_max 17
_diffrn_reflns_limit_l_min -17
_diffrn_reflns_number 14629
_diffrn_reflns_point_group_measured_fraction_full 0.988
_diffrn_reflns_point_group_measured_fraction_max 0.972
_diffrn_reflns_theta_full 67.679
_diffrn_reflns_theta_max 74.466
_diffrn_reflns_theta_min 3.329
_diffrn_source_current 1.0
_diffrn_source_power 0.05
_diffrn_source_voltage 50.0
_exptl_absorpt_coefficient_mu 0.633
_exptl_absorpt_correction_T_max 0.0872
_exptl_absorpt_correction_T_min 0.0103
_exptl_absorpt_correction_type none
_exptl_absorpt_process_details
;
SADABS-2016/2 (Bruker,2016/2) was used for absorption correction.
wR2(int) was 0.0953 before and 0.0590 after correction.
The Ratio of minimum to maximum transmission is 0.1181.
The \l/2 correction factor is Not present.
;
_exptl_crystal_colour yellow
_exptl_crystal_density_diffrn 1.150
_exptl_crystal_density_method 'not measured'
_exptl_crystal_description block
_exptl_crystal_F_000 618
_refine_diff_density_max 3.923
_refine_diff_density_min -0.638
_refine_diff_density_rms 0.256
_refine_ls_extinction_coef 0.008(5)
_refine_ls_extinction_expression Fc^*^=kFc[1+0.001xFc^2^\l^3^/sin(2\q)]^-1/4^
_refine_ls_extinction_method 'SHELXL-2016/6 (Sheldrick 2016)'
_refine_ls_goodness_of_fit_ref 2.743
_refine_ls_hydrogen_treatment constr
_refine_ls_matrix_type full
_refine_ls_number_parameters 400
_refine_ls_number_reflns 6759
_refine_ls_number_restraints 6
_refine_ls_restrained_S_all 2.759
_refine_ls_R_factor_all 0.2793
_refine_ls_R_factor_gt 0.2604
_refine_ls_shift/su_max 0.000
_refine_ls_shift/su_mean 0.000
_refine_ls_structure_factor_coef Fsqd
_refine_ls_weighting_details 'w=1/[\s^2^(Fo^2^)+(0.2000P)^2^] where P=(Fo^2^+2Fc^2^)/3'
_refine_ls_weighting_scheme calc
_refine_ls_wR_factor_gt 0.5727
_refine_ls_wR_factor_ref 0.5992
_reflns_Friedel_coverage 0.000
_reflns_number_gt 5024
_reflns_number_total 6759
_reflns_threshold_expression 'I > 2\s(I)'
_cod_data_source_file d2ce01015a2.cif
_cod_data_source_block 11
_cod_database_code 7245619
_shelx_shelxl_version_number 2016/6
_shelx_space_group_comment
;
The symmetry employed for this shelxl refinement is uniquely defined
by the following loop, which should always be used as a source of
symmetry information in preference to the above space-group names.
They are only intended as comments.
;
_olex2_refinement_description
;
1. Fixed Uiso
 At 1.2 times of:
  All C(H) groups, All C(H,H) groups
 At 1.5 times of:
  All C(H,H,H) groups
2. Uiso/Uaniso restraints and constraints
Uanis(C36) \\sim Ueq: with sigma of 0.01 and sigma for terminal atoms of 0.02
3.a Ternary CH refined with riding coordinates:
 C33(H33)
3.b Secondary CH2 refined with riding coordinates:
 C32(H32A,H32B), C38(H38A,H38B), C37(H37A,H37B), C34(H34A,H34B), C36(H36A,H36B)
3.c Aromatic/amide H refined with riding coordinates:
 C22(H22), C18(H18), C19(H19), C21(H21), C13(H13), C16(H16), C10(H10),
 C12(H12), C15(H15), C29(H29), C30(H30), C28(H28), C6(H6), C5(H5), C4(H4),
 C3(H3), C27(H27)
3.d Idealised Me refined as rotating group:
 C39(H39A,H39B,H39C), C35(H35A,H35B,H35C)
;
_olex2_submission_special_instructions 'No special instructions were received'

loop_
_space_group_symop_operation_xyz
'x, y, z'
'-x, -y, -z'

loop_
_atom_site_label
_atom_site_type_symbol
_atom_site_fract_x
_atom_site_fract_y
_atom_site_fract_z
_atom_site_U_iso_or_equiv
_atom_site_adp_type
_atom_site_occupancy
_atom_site_site_symmetry_order
_atom_site_calc_flag
_atom_site_refinement_flags_posn
_atom_site_refinement_flags_adp
_atom_site_refinement_flags_occupancy
_atom_site_disorder_assembly
_atom_site_disorder_group
F3 F 0.3708(7) 0.4484(4) -0.8583(3) 0.1276(19) Uani 1 1 d . . . . .
F1 F 0.3940(9) 0.6153(4) -0.8397(3) 0.142(2) Uani 1 1 d . . . . .
F2 F 0.2283(6) 0.5166(9) -0.8012(5) 0.169(3) Uani 1 1 d . . . . .
N2 N 1.2666(5) 0.8248(4) 0.4690(3) 0.0757(12) Uani 1 1 d . . . . .
N1 N 0.9391(6) 0.5345(4) -0.3819(4) 0.0884(14) Uani 1 1 d . . . . .
C22 C 1.2451(6) 0.8251(5) 0.1205(4) 0.0765(13) Uani 1 1 d . . . . .
H22 H 1.263079 0.772355 0.071748 0.092 Uiso 1 1 calc R U . . .
C18 C 1.1116(6) 0.9501(5) 0.1633(4) 0.0739(13) Uani 1 1 d . . . . .
H18 H 1.039006 0.985161 0.144519 0.089 Uiso 1 1 calc R U . . .
C23 C 1.4017(6) 0.9631(5) 0.3986(4) 0.0712(12) Uani 1 1 d . . . . .
C14 C 1.0369(6) 0.8356(4) -0.0155(4) 0.0712(12) Uani 1 1 d . . . . .
C19 C 1.1957(6) 0.9791(4) 0.2631(4) 0.0742(13) Uani 1 1 d . . . . .
H19 H 1.179064 1.032612 0.311938 0.089 Uiso 1 1 calc R U . . .
C11 C 0.8504(6) 0.7614(4) -0.2132(4) 0.0730(12) Uani 1 1 d . . . . .
C8 C 0.7544(6) 0.6482(5) -0.3956(4) 0.0752(13) Uani 1 1 d . . . . .
C17 C 1.1317(6) 0.8708(5) 0.0901(4) 0.0730(12) Uani 1 1 d . . . . .
C21 C 1.3307(6) 0.8549(5) 0.2189(4) 0.0746(13) Uani 1 1 d . . . . .
H21 H 1.407936 0.823787 0.236688 0.090 Uiso 1 1 calc R U . . .
C24 C 1.3770(6) 0.9128(4) 0.4733(4) 0.0720(12) Uani 1 1 d . . . . .
C9 C 0.8582(6) 0.5874(5) -0.3851(4) 0.0782(14) Uani 1 1 d . . . . .
C13 C 0.8915(6) 0.8269(5) -0.0345(4) 0.0781(14) Uani 1 1 d . . . . .
H13 H 0.854242 0.845742 0.020130 0.094 Uiso 1 1 calc R U . . .
C7 C 0.6491(6) 0.6157(5) -0.4972(4) 0.0758(13) Uani 1 1 d . . . . .
C16 C 0.9973(6) 0.7718(5) -0.1947(4) 0.0767(13) Uani 1 1 d . . . . .
H16 H 1.034296 0.752984 -0.249409 0.092 Uiso 1 1 calc R U . . .
C10 C 0.7498(6) 0.7211(5) -0.3160(4) 0.0774(13) Uani 1 1 d . . . . .
H10 H 0.670430 0.751147 -0.327310 0.093 Uiso 1 1 calc R U . . .
C31 C 1.2952(6) 0.8032(5) 0.5621(4) 0.0752(13) Uani 1 1 d . . . . .
C20 C 1.3054(6) 0.9295(4) 0.2921(4) 0.0727(13) Uani 1 1 d . . . . .
C12 C 0.8000(6) 0.7909(5) -0.1323(4) 0.0793(14) Uani 1 1 d . . . . .
H12 H 0.701095 0.786563 -0.143793 0.095 Uiso 1 1 calc R U . . .
C15 C 1.0898(6) 0.8097(5) -0.0964(4) 0.0763(13) Uani 1 1 d . . . . .
H15 H 1.189531 0.817713 -0.084829 0.092 Uiso 1 1 calc R U . . .
C29 C 1.2687(6) 0.7128(5) 0.6884(4) 0.0774(13) Uani 1 1 d . . . . .
H29 H 1.218344 0.655619 0.708937 0.093 Uiso 1 1 calc R U . . .
C30 C 1.2181(6) 0.7198(5) 0.5905(4) 0.0782(14) Uani 1 1 d . . . . .
H30 H 1.133435 0.669101 0.544430 0.094 Uiso 1 1 calc R U . . .
C2 C 0.4602(7) 0.5609(5) -0.6926(5) 0.0827(15) Uani 1 1 d . . . . .
C28 C 1.3902(7) 0.7868(5) 0.7566(4) 0.0799(14) Uani 1 1 d . . . . .
H28 H 1.421109 0.780709 0.823367 0.096 Uiso 1 1 calc R U . . .
C6 C 0.6469(8) 0.5276(5) -0.5717(5) 0.0868(16) Uani 1 1 d . . . . .
H6 H 0.712116 0.485529 -0.556412 0.104 Uiso 1 1 calc R U . . .
C5 C 0.5525(9) 0.4994(6) -0.6673(5) 0.0935(18) Uani 1 1 d . . . . .
H5 H 0.551114 0.436992 -0.716115 0.112 Uiso 1 1 calc R U . . .
C4 C 0.5517(8) 0.6760(6) -0.5243(5) 0.0952(19) Uani 1 1 d . . . . .
H4 H 0.550257 0.736903 -0.475177 0.114 Uiso 1 1 calc R U . . .
C3 C 0.4589(8) 0.6493(7) -0.6197(5) 0.0947(18) Uani 1 1 d . . . . .
H3 H 0.393786 0.691132 -0.635778 0.114 Uiso 1 1 calc R U . . .
C1 C 0.3583(9) 0.5344(6) -0.7975(5) 0.0946(18) Uani 1 1 d . . . . .
C32 C 1.1462(6) 0.7564(5) 0.3822(4) 0.0821(15) Uani 1 1 d . . . . .
H32A H 1.125743 0.681091 0.388669 0.098 Uiso 1 1 calc R U . . .
H32B H 1.175401 0.755173 0.320389 0.098 Uiso 1 1 calc R U . . .
C38 C 0.7756(16) 0.5692(11) 0.1152(9) 0.154(5) Uani 1 1 d . . . . .
H38A H 0.687617 0.594121 0.101499 0.185 Uiso 1 1 calc R U . . .
H38B H 0.834448 0.593446 0.073034 0.185 Uiso 1 1 calc R U . . .
C33 C 1.0079(9) 0.7924(11) 0.3693(9) 0.137(4) Uani 1 1 d . . . . .
H33 H 1.023335 0.862970 0.351134 0.164 Uiso 1 1 calc R U . . .
C37 C 0.8634(14) 0.6089(13) 0.2316(9) 0.150(5) Uani 1 1 d . . . . .
H37A H 0.807340 0.567243 0.266587 0.180 Uiso 1 1 calc R U . . .
H37B H 0.953121 0.586405 0.238412 0.180 Uiso 1 1 calc R U . . .
C39 C 0.743(3) 0.4516(12) 0.1004(9) 0.185(8) Uani 1 1 d . . . . .
H39A H 0.825196 0.433504 0.139980 0.277 Uiso 1 1 calc R U . . .
H39B H 0.722417 0.415247 0.028869 0.277 Uiso 1 1 calc R U . . .
H39C H 0.659158 0.427157 0.122423 0.277 Uiso 1 1 calc R U . . .
C35 C 0.8356(15) 0.8722(12) 0.4417(16) 0.167(6) Uani 1 1 d . . . . .
H35A H 0.874762 0.940358 0.427164 0.250 Uiso 1 1 calc R U . . .
H35B H 0.815063 0.888331 0.506305 0.250 Uiso 1 1 calc R U . . .
H35C H 0.747062 0.830566 0.388138 0.250 Uiso 1 1 calc R U . . .
C34 C 0.9509(15) 0.8017(11) 0.4476(12) 0.144(4) Uani 1 1 d . . . . .
H34A H 1.029640 0.835842 0.511300 0.172 Uiso 1 1 calc R U . . .
H34B H 0.903922 0.727922 0.449574 0.172 Uiso 1 1 calc R U . . .
C36 C 0.8955(15) 0.7012(14) 0.2768(12) 0.168(5) Uani 1 1 d . U . . .
H36A H 0.804913 0.706926 0.291115 0.201 Uiso 1 1 calc R U . . .
H36B H 0.898038 0.736656 0.221797 0.201 Uiso 1 1 calc R U . . .
C26 C 1.4230(6) 0.8791(4) 0.6295(4) 0.0740(13) Uani 1 1 d . . . . .
C27 C 1.4684(6) 0.8707(5) 0.7284(4) 0.0753(13) Uani 1 1 d . . . . .
H27 H 1.551621 0.921663 0.775828 0.090 Uiso 1 1 calc R U . . .
C25 C 1.4757(6) 0.9495(4) 0.5724(4) 0.0728(12) Uani 1 1 d . . . . .

loop_
_atom_site_aniso_label
_atom_site_aniso_U_11
_atom_site_aniso_U_22
_atom_site_aniso_U_33
_atom_site_aniso_U_23
_atom_site_aniso_U_13
_atom_site_aniso_U_12
F3 0.169(5) 0.103(3) 0.076(2) 0.004(2) -0.005(3) 0.030(3)
F1 0.218(6) 0.101(3) 0.080(2) 0.027(2) 0.006(3) 0.031(4)
F2 0.098(3) 0.280(9) 0.097(3) 0.032(4) -0.002(3) 0.039(4)
N2 0.075(2) 0.074(3) 0.064(2) 0.0104(18) 0.0139(18) 0.0069(19)
N1 0.088(3) 0.079(3) 0.087(3) 0.010(2) 0.015(2) 0.024(2)
C22 0.081(3) 0.077(3) 0.065(3) 0.009(2) 0.019(2) 0.022(2)
C18 0.077(3) 0.071(3) 0.069(3) 0.012(2) 0.021(2) 0.017(2)
C23 0.076(3) 0.075(3) 0.057(2) 0.0100(19) 0.0203(19) 0.015(2)
C14 0.073(3) 0.069(3) 0.066(2) 0.014(2) 0.018(2) 0.014(2)
C19 0.079(3) 0.067(3) 0.067(3) 0.009(2) 0.018(2) 0.013(2)
C11 0.076(3) 0.068(3) 0.064(2) 0.013(2) 0.012(2) 0.013(2)
C8 0.078(3) 0.070(3) 0.072(3) 0.018(2) 0.020(2) 0.013(2)
C17 0.076(3) 0.074(3) 0.063(2) 0.015(2) 0.018(2) 0.016(2)
C21 0.074(3) 0.081(3) 0.066(3) 0.016(2) 0.019(2) 0.022(2)
C24 0.073(3) 0.069(3) 0.063(2) 0.008(2) 0.019(2) 0.008(2)
C9 0.082(3) 0.073(3) 0.068(3) 0.013(2) 0.016(2) 0.012(2)
C13 0.077(3) 0.087(3) 0.067(3) 0.013(2) 0.022(2) 0.022(2)
C7 0.080(3) 0.072(3) 0.068(3) 0.013(2) 0.019(2) 0.016(2)
C16 0.074(3) 0.084(3) 0.066(3) 0.017(2) 0.020(2) 0.015(2)
C10 0.079(3) 0.078(3) 0.068(3) 0.015(2) 0.017(2) 0.016(2)
C31 0.078(3) 0.072(3) 0.068(3) 0.013(2) 0.019(2) 0.012(2)
C20 0.075(3) 0.069(3) 0.062(2) 0.011(2) 0.015(2) 0.007(2)
C12 0.075(3) 0.083(3) 0.073(3) 0.013(2) 0.017(2) 0.020(2)
C15 0.071(3) 0.078(3) 0.071(3) 0.013(2) 0.019(2) 0.014(2)
C29 0.078(3) 0.078(3) 0.081(3) 0.027(2) 0.030(2) 0.021(2)
C30 0.078(3) 0.076(3) 0.075(3) 0.013(2) 0.026(2) 0.012(2)
C2 0.089(3) 0.079(3) 0.071(3) 0.018(2) 0.020(2) 0.013(3)
C28 0.088(3) 0.084(3) 0.068(3) 0.019(2) 0.023(2) 0.023(3)
C6 0.098(4) 0.081(3) 0.073(3) 0.012(3) 0.015(3) 0.029(3)
C5 0.113(5) 0.084(4) 0.068(3) 0.010(2) 0.011(3) 0.023(3)
C4 0.103(4) 0.099(4) 0.075(3) 0.004(3) 0.014(3) 0.042(3)
C3 0.099(4) 0.102(4) 0.080(3) 0.018(3) 0.016(3) 0.039(3)
C1 0.109(5) 0.086(4) 0.080(3) 0.024(3) 0.020(3) 0.019(3)
C32 0.081(3) 0.073(3) 0.070(3) 0.010(2) 0.009(2) 0.001(2)
C38 0.160(10) 0.131(8) 0.117(7) 0.013(6) -0.030(7) 0.026(7)
C33 0.086(4) 0.149(8) 0.126(7) -0.028(6) 0.010(4) 0.017(5)
C37 0.126(7) 0.168(11) 0.117(7) 0.011(7) 0.030(6) -0.007(7)
C39 0.32(2) 0.139(10) 0.098(6) 0.037(6) 0.056(10) 0.073(12)
C35 0.131(8) 0.144(10) 0.240(17) 0.037(10) 0.086(11) 0.046(7)
C34 0.144(9) 0.136(9) 0.151(9) 0.052(8) 0.040(8) 0.029(7)
C36 0.128(6) 0.178(8) 0.150(7) -0.027(6) 0.016(6) 0.044(6)
C26 0.077(3) 0.071(3) 0.068(3) 0.013(2) 0.020(2) 0.014(2)
C27 0.080(3) 0.074(3) 0.067(3) 0.013(2) 0.022(2) 0.016(2)
C25 0.078(3) 0.072(3) 0.062(2) 0.010(2) 0.019(2) 0.016(2)

loop_
_atom_type_symbol
_atom_type_description
_atom_type_scat_dispersion_real
_atom_type_scat_dispersion_imag
_atom_type_scat_source
C C 0.0181 0.0091 'International Tables Vol C Tables 4.2.6.8 and 6.1.1.4'
H H 0.0000 0.0000 'International Tables Vol C Tables 4.2.6.8 and 6.1.1.4'
F F 0.0727 0.0534 'International Tables Vol C Tables 4.2.6.8 and 6.1.1.4'
N N 0.0311 0.0180 'International Tables Vol C Tables 4.2.6.8 and 6.1.1.4'

loop_
_geom_angle_atom_site_label_1
_geom_angle_atom_site_label_2
_geom_angle_atom_site_label_3
_geom_angle
_geom_angle_site_symmetry_1
_geom_angle_site_symmetry_3
_geom_angle_publ_flag
C24 N2 C32 128.9(5) . . ?
C31 N2 C24 108.1(4) . . ?
C31 N2 C32 122.7(5) . . ?
C17 C22 H22 119.1 . . ?
C21 C22 H22 119.1 . . ?
C21 C22 C17 121.8(5) . . ?
C19 C18 H18 119.3 . . ?
C19 C18 C17 121.3(5) . . ?
C17 C18 H18 119.3 . . ?
C24 C23 C20 124.3(5) . . ?
C25 C23 C24 116.5(5) 2_876 . ?
C25 C23 C20 119.2(5) 2_876 . ?
C13 C14 C17 119.6(5) . . ?
C15 C14 C17 121.6(5) . . ?
C15 C14 C13 118.8(5) . . ?
C18 C19 H19 119.9 . . ?
C18 C19 C20 120.2(5) . . ?
C20 C19 H19 119.9 . . ?
C16 C11 C10 121.9(5) . . ?
C12 C11 C16 118.4(5) . . ?
C12 C11 C10 119.7(5) . . ?
C9 C8 C7 114.4(5) . . ?
C10 C8 C9 120.7(5) . . ?
C10 C8 C7 124.7(6) . . ?
C22 C17 C14 121.4(5) . . ?
C18 C17 C22 117.2(5) . . ?
C18 C17 C14 121.4(5) . . ?
C22 C21 H21 119.7 . . ?
C22 C21 C20 120.6(5) . . ?
C20 C21 H21 119.7 . . ?
N2 C24 C23 130.7(5) . . ?
N2 C24 C25 108.9(5) . . ?
C23 C24 C25 120.4(5) . . ?
N1 C9 C8 176.3(6) . . ?
C14 C13 H13 119.6 . . ?
C12 C13 C14 120.8(5) . . ?
C12 C13 H13 119.6 . . ?
C6 C7 C8 121.4(5) . . ?
C6 C7 C4 116.8(5) . . ?
C4 C7 C8 121.7(5) . . ?
C11 C16 H16 119.7 . . ?
C15 C16 C11 120.5(5) . . ?
C15 C16 H16 119.7 . . ?
C11 C10 H10 115.5 . . ?
C8 C10 C11 129.1(6) . . ?
C8 C10 H10 115.5 . . ?
N2 C31 C30 128.0(5) . . ?
N2 C31 C26 110.1(5) . . ?
C30 C31 C26 121.9(5) . . ?
C19 C20 C23 121.1(5) . . ?
C21 C20 C23 120.0(5) . . ?
C21 C20 C19 118.7(5) . . ?
C11 C12 C13 121.0(5) . . ?
C11 C12 H12 119.5 . . ?
C13 C12 H12 119.5 . . ?
C14 C15 C16 120.4(5) . . ?
C14 C15 H15 119.8 . . ?
C16 C15 H15 119.8 . . ?
C30 C29 H29 119.2 . . ?
C28 C29 H29 119.2 . . ?
C28 C29 C30 121.6(5) . . ?
C31 C30 C29 117.9(5) . . ?
C31 C30 H30 121.0 . . ?
C29 C30 H30 121.0 . . ?
C5 C2 C3 119.4(6) . . ?
C5 C2 C1 122.0(6) . . ?
C3 C2 C1 118.7(6) . . ?
C29 C28 H28 119.7 . . ?
C29 C28 C27 120.7(5) . . ?
C27 C28 H28 119.7 . . ?
C7 C6 H6 119.2 . . ?
C5 C6 C7 121.6(6) . . ?
C5 C6 H6 119.2 . . ?
C2 C5 C6 120.5(6) . . ?
C2 C5 H5 119.8 . . ?
C6 C5 H5 119.8 . . ?
C7 C4 H4 119.1 . . ?
C3 C4 C7 121.9(6) . . ?
C3 C4 H4 119.1 . . ?
C2 C3 H3 120.1 . . ?
C4 C3 C2 119.8(6) . . ?
C4 C3 H3 120.1 . . ?
F3 C1 F1 103.9(6) . . ?
F3 C1 C2 111.9(6) . . ?
F1 C1 C2 109.5(6) . . ?
F2 C1 F3 106.8(7) . . ?
F2 C1 F1 110.0(8) . . ?
F2 C1 C2 114.2(6) . . ?
N2 C32 H32A 108.5 . . ?
N2 C32 H32B 108.5 . . ?
N2 C32 C33 115.0(6) . . ?
H32A C32 H32B 107.5 . . ?
C33 C32 H32A 108.5 . . ?
C33 C32 H32B 108.5 . . ?
H38A C38 H38B 109.6 . . ?
C37 C38 H38A 111.8 . . ?
C37 C38 H38B 111.8 . . ?
C39 C38 H38A 111.8 . . ?
C39 C38 H38B 111.8 . . ?
C39 C38 C37 99.7(11) . . ?
C32 C33 H33 108.9 . . ?
C32 C33 C36 104.2(8) . . ?
C34 C33 C32 118.0(12) . . ?
C34 C33 H33 108.9 . . ?
C34 C33 C36 107.6(12) . . ?
C36 C33 H33 108.9 . . ?
C38 C37 H37A 107.1 . . ?
C38 C37 H37B 107.1 . . ?
H37A C37 H37B 106.8 . . ?
C36 C37 C38 121.1(16) . . ?
C36 C37 H37A 107.1 . . ?
C36 C37 H37B 107.1 . . ?
C38 C39 H39A 109.5 . . ?
C38 C39 H39B 109.5 . . ?
C38 C39 H39C 109.5 . . ?
H39A C39 H39B 109.5 . . ?
H39A C39 H39C 109.5 . . ?
H39B C39 H39C 109.5 . . ?
H35A C35 H35B 109.5 . . ?
H35A C35 H35C 109.5 . . ?
H35B C35 H35C 109.5 . . ?
C34 C35 H35A 109.5 . . ?
C34 C35 H35B 109.5 . . ?
C34 C35 H35C 109.5 . . ?
C33 C34 C35 114.3(13) . . ?
C33 C34 H34A 108.7 . . ?
C33 C34 H34B 108.7 . . ?
C35 C34 H34A 108.7 . . ?
C35 C34 H34B 108.7 . . ?
H34A C34 H34B 107.6 . . ?
C33 C36 H36A 100.7 . . ?
C33 C36 H36B 100.7 . . ?
C37 C36 C33 144.6(16) . . ?
C37 C36 H36A 100.7 . . ?
C37 C36 H36B 100.7 . . ?
H36A C36 H36B 104.4 . . ?
C31 C26 C25 106.1(5) . . ?
C27 C26 C31 118.3(5) . . ?
C27 C26 C25 135.7(5) . . ?
C28 C27 C26 119.5(5) . . ?
C28 C27 H27 120.2 . . ?
C26 C27 H27 120.2 . . ?
C23 C25 C24 123.0(5) 2_876 . ?
C23 C25 C26 130.2(5) 2_876 . ?
C24 C25 C26 106.8(5) . . ?

loop_
_geom_bond_atom_site_label_1
_geom_bond_atom_site_label_2
_geom_bond_distance
_geom_bond_site_symmetry_2
_geom_bond_publ_flag
F3 C1 1.317(10) . ?
F1 C1 1.347(9) . ?
F2 C1 1.259(11) . ?
N2 C24 1.398(7) . ?
N2 C31 1.385(7) . ?
N2 C32 1.464(6) . ?
N1 C9 1.168(8) . ?
C22 H22 0.9500 . ?
C22 C17 1.406(8) . ?
C22 C21 1.378(7) . ?
C18 H18 0.9500 . ?
C18 C19 1.389(7) . ?
C18 C17 1.392(8) . ?
C23 C24 1.404(8) . ?
C23 C20 1.500(7) . ?
C23 C25 1.398(8) 2_876 ?
C14 C17 1.484(7) . ?
C14 C13 1.390(8) . ?
C14 C15 1.390(8) . ?
C19 H19 0.9500 . ?
C19 C20 1.407(8) . ?
C11 C16 1.401(8) . ?
C11 C10 1.473(7) . ?
C11 C12 1.382(8) . ?
C8 C9 1.430(9) . ?
C8 C7 1.482(7) . ?
C8 C10 1.338(8) . ?
C21 H21 0.9500 . ?
C21 C20 1.382(8) . ?
C24 C25 1.428(7) . ?
C13 H13 0.9500 . ?
C13 C12 1.387(7) . ?
C7 C6 1.386(8) . ?
C7 C4 1.406(9) . ?
C16 H16 0.9500 . ?
C16 C15 1.395(7) . ?
C10 H10 0.9500 . ?
C31 C30 1.389(8) . ?
C31 C26 1.421(7) . ?
C12 H12 0.9500 . ?
C15 H15 0.9500 . ?
C29 H29 0.9500 . ?
C29 C30 1.390(8) . ?
C29 C28 1.379(9) . ?
C30 H30 0.9500 . ?
C2 C5 1.376(10) . ?
C2 C3 1.388(10) . ?
C2 C1 1.512(9) . ?
C28 H28 0.9500 . ?
C28 C27 1.396(9) . ?
C6 H6 0.9500 . ?
C6 C5 1.378(8) . ?
C5 H5 0.9500 . ?
C4 H4 0.9500 . ?
C4 C3 1.370(9) . ?
C3 H3 0.9500 . ?
C32 H32A 0.9900 . ?
C32 H32B 0.9900 . ?
C32 C33 1.533(13) . ?
C38 H38A 0.9900 . ?
C38 H38B 0.9900 . ?
C38 C37 1.589(15) . ?
C38 C39 1.461(19) . ?
C33 H33 1.0000 . ?
C33 C34 1.364(18) . ?
C33 C36 1.578(15) . ?
C37 H37A 0.9900 . ?
C37 H37B 0.9900 . ?
C37 C36 1.178(19) . ?
C39 H39A 0.9800 . ?
C39 H39B 0.9800 . ?
C39 H39C 0.9800 . ?
C35 H35A 0.9800 . ?
C35 H35B 0.9800 . ?
C35 H35C 0.9800 . ?
C35 C34 1.615(19) . ?
C34 H34A 0.9900 . ?
C34 H34B 0.9900 . ?
C36 H36A 0.9900 . ?
C36 H36B 0.9900 . ?
C26 C27 1.404(7) . ?
C26 C25 1.449(8) . ?
C27 H27 0.9500 . ?

loop_
_geom_torsion_atom_site_label_1
_geom_torsion_atom_site_label_2
_geom_torsion_atom_site_label_3
_geom_torsion_atom_site_label_4
_geom_torsion
_geom_torsion_site_symmetry_1
_geom_torsion_site_symmetry_2
_geom_torsion_site_symmetry_3
_geom_torsion_site_symmetry_4
_geom_torsion_publ_flag
N2 C24 C25 C23 -179.8(5) . . . 2_876 ?
N2 C24 C25 C26 0.9(6) . . . . ?
N2 C31 C30 C29 178.9(6) . . . . ?
N2 C31 C26 C27 179.2(5) . . . . ?
N2 C31 C26 C25 -1.1(7) . . . . ?
N2 C32 C33 C34 -56.9(14) . . . . ?
N2 C32 C33 C36 -176.1(10) . . . . ?
C22 C21 C20 C23 -178.5(5) . . . . ?
C22 C21 C20 C19 -3.6(9) . . . . ?
C18 C19 C20 C23 177.2(5) . . . . ?
C18 C19 C20 C21 2.4(8) . . . . ?
C23 C24 C25 C23 1.4(9) . . . 2_876 ?
C23 C24 C25 C26 -177.9(5) . . . . ?
C14 C13 C12 C11 0.9(10) . . . . ?
C19 C18 C17 C22 -3.1(9) . . . . ?
C19 C18 C17 C14 176.7(5) . . . . ?
C11 C16 C15 C14 1.2(9) . . . . ?
C8 C7 C6 C5 -177.7(7) . . . . ?
C8 C7 C4 C3 176.8(7) . . . . ?
C17 C22 C21 C20 1.5(9) . . . . ?
C17 C18 C19 C20 1.0(9) . . . . ?
C17 C14 C13 C12 -178.0(5) . . . . ?
C17 C14 C15 C16 176.9(5) . . . . ?
C21 C22 C17 C18 1.8(9) . . . . ?
C21 C22 C17 C14 -178.0(5) . . . . ?
C24 N2 C31 C30 -176.7(6) . . . . ?
C24 N2 C31 C26 1.7(7) . . . . ?
C24 N2 C32 C33 -93.8(10) . . . . ?
C24 C23 C20 C19 93.0(7) . . . . ?
C24 C23 C20 C21 -92.2(7) . . . . ?
C9 C8 C7 C6 5.1(8) . . . . ?
C9 C8 C7 C4 -171.6(6) . . . . ?
C9 C8 C10 C11 7.8(10) . . . . ?
C13 C14 C17 C22 142.2(6) . . . . ?
C13 C14 C17 C18 -37.6(8) . . . . ?
C13 C14 C15 C16 -2.3(9) . . . . ?
C7 C8 C10 C11 -178.0(6) . . . . ?
C7 C6 C5 C2 2.2(12) . . . . ?
C7 C4 C3 C2 -0.4(13) . . . . ?
C16 C11 C10 C8 32.6(9) . . . . ?
C16 C11 C12 C13 -2.0(9) . . . . ?
C10 C11 C16 C15 -179.6(5) . . . . ?
C10 C11 C12 C13 178.6(5) . . . . ?
C10 C8 C7 C6 -169.4(6) . . . . ?
C10 C8 C7 C4 13.9(10) . . . . ?
C31 N2 C24 C23 177.0(6) . . . . ?
C31 N2 C24 C25 -1.6(6) . . . . ?
C31 N2 C32 C33 92.7(9) . . . . ?
C31 C26 C27 C28 2.1(8) . . . . ?
C31 C26 C25 C23 -179.1(6) . . . 2_876 ?
C31 C26 C25 C24 0.1(6) . . . . ?
C20 C23 C24 N2 0.6(10) . . . . ?
C20 C23 C24 C25 179.2(5) . . . . ?
C12 C11 C16 C15 0.9(9) . . . . ?
C12 C11 C10 C8 -147.9(7) . . . . ?
C15 C14 C17 C22 -37.0(8) . . . . ?
C15 C14 C17 C18 143.2(6) . . . . ?
C15 C14 C13 C12 1.2(9) . . . . ?
C29 C28 C27 C26 -0.4(9) . . . . ?
C30 C31 C26 C27 -2.3(9) . . . . ?
C30 C31 C26 C25 177.4(6) . . . . ?
C30 C29 C28 C27 -1.2(9) . . . . ?
C28 C29 C30 C31 1.0(9) . . . . ?
C6 C7 C4 C3 0.0(11) . . . . ?
C5 C2 C3 C4 1.7(12) . . . . ?
C5 C2 C1 F3 -0.3(10) . . . . ?
C5 C2 C1 F1 -114.9(8) . . . . ?
C5 C2 C1 F2 121.3(9) . . . . ?
C4 C7 C6 C5 -0.9(11) . . . . ?
C3 C2 C5 C6 -2.6(11) . . . . ?
C3 C2 C1 F3 -179.6(7) . . . . ?
C3 C2 C1 F1 65.8(9) . . . . ?
C3 C2 C1 F2 -58.0(10) . . . . ?
C1 C2 C5 C6 178.1(7) . . . . ?
C1 C2 C3 C4 -179.0(7) . . . . ?
C32 N2 C24 C23 2.8(10) . . . . ?
C32 N2 C24 C25 -175.9(5) . . . . ?
C32 N2 C31 C30 -2.0(10) . . . . ?
C32 N2 C31 C26 176.4(5) . . . . ?
C32 C33 C34 C35 162.9(10) . . . . ?
C32 C33 C36 C37 28(3) . . . . ?
C38 C37 C36 C33 -153(2) . . . . ?
C39 C38 C37 C36 -170.7(17) . . . . ?
C34 C33 C36 C37 -98(3) . . . . ?
C36 C33 C34 C35 -79.7(15) . . . . ?
C26 C31 C30 C29 0.7(9) . . . . ?
C27 C26 C25 C23 0.5(11) . . . 2_876 ?
C27 C26 C25 C24 179.7(6) . . . . ?
C25 C23 C24 N2 -179.8(6) 2_876 . . . ?
C25 C23 C24 C25 -1.3(9) 2_876 . . . ?
C25 C23 C20 C19 -86.5(7) 2_876 . . . ?
C25 C23 C20 C21 88.3(7) 2_876 . . . ?
C25 C26 C27 C28 -177.5(6) . . . . ?
